data_4082392
loop_
_publ_author_name
'Komiyama, Yoko'
'Kuwabara, Junpei'
'Kanbara, Takaki'

_publ_section_title
;
 Deprotonation-Induced Structural Changes in SNS-Pincer Ruthenium
 Complexes with Secondary Thioamide Groups
;
_journal_issue 4
_journal_name_full Organometallics
_journal_page_first 885
_journal_paper_doi 10.1021/om400969p
_journal_volume 33
_journal_year 2014
_chemical_formula_sum 'C24.5 H22 Cl5 N3 O2 Ru S2'
_chemical_formula_weight 732.91
_space_group_IT_number 2
_symmetry_cell_setting triclinic
_symmetry_Int_Tables_number 2
_symmetry_space_group_name_Hall '-P 1'
_symmetry_space_group_name_H-M 'P -1'
_atom_sites_solution_hydrogens geom
_atom_sites_solution_primary direct
_atom_sites_solution_secondary difmap
_cell_angle_alpha 88.816(2)
_cell_angle_beta 85.937(2)
_cell_angle_gamma 75.950(2)
_cell_formula_units_Z 4
_cell_length_a 10.7275(19)
_cell_length_b 16.765(3)
_cell_length_c 17.390(3)
_cell_measurement_reflns_used 9196
_cell_measurement_temperature 90
_cell_measurement_theta_max 27.12
_cell_measurement_theta_min 2.30
_cell_volume 3026.3(9)
_computing_cell_refinement Unknown
_computing_data_collection Unknown
_computing_data_reduction Unknown
_computing_molecular_graphics 'CrystalStructure 4.0'
_computing_publication_material 'CrystalStructure 4.0 (Rigaku, 2010)'
_computing_structure_refinement 'SHELXL97 (Sheldrick, 2008)'
_computing_structure_solution SIR97
_diffrn_ambient_temperature 90
_diffrn_detector_area_resol_mean 8.333
_diffrn_measured_fraction_theta_full 0.983
_diffrn_measured_fraction_theta_max 0.983
_diffrn_measurement_device_type 'Bruker APEX-II CCD'
_diffrn_measurement_method 'phi and omega scans'
_diffrn_radiation_monochromator 'Bruker Helios multilayer confocal mirror'
_diffrn_radiation_source 'Bruker TXS fine-focus rotating anode'
_diffrn_radiation_type 'Mo K\a'
_diffrn_radiation_wavelength 0.71073
_diffrn_reflns_av_R_equivalents 0.0515
_diffrn_reflns_limit_h_max 13
_diffrn_reflns_limit_h_min -13
_diffrn_reflns_limit_k_max 21
_diffrn_reflns_limit_k_min -21
_diffrn_reflns_limit_l_max 22
_diffrn_reflns_limit_l_min -22
_diffrn_reflns_number 33046
_diffrn_reflns_theta_full 27.10
_diffrn_reflns_theta_max 27.10
_diffrn_standards_number 0
_exptl_absorpt_coefficient_mu 1.125
_exptl_absorpt_correction_T_max 0.7455
_exptl_absorpt_correction_T_min 0.6003
_exptl_absorpt_correction_type empirical
_exptl_absorpt_process_details
; 
SADABS V2008/1 (Bruker AXS) 
;
_exptl_crystal_colour orange
_exptl_crystal_density_diffrn 1.609
_exptl_crystal_density_method 'not measured'
_exptl_crystal_description nONE
_exptl_crystal_F_000 1468.00
_exptl_crystal_size_max 0.110
_exptl_crystal_size_mid 0.080
_exptl_crystal_size_min 0.010
_refine_diff_density_max 2.840
_refine_diff_density_min -1.810
_refine_ls_extinction_method none
_refine_ls_goodness_of_fit_ref 1.059
_refine_ls_hydrogen_treatment constr
_refine_ls_number_parameters 649
_refine_ls_number_reflns 13135
_refine_ls_number_restraints 0
_refine_ls_R_factor_gt 0.0985
_refine_ls_shift/su_max 0.000
_refine_ls_structure_factor_coef Fsqd
_refine_ls_weighting_details 'w = 1/[\s^2^(Fo^2^)+(0.0990P)^2^+38.9143P] where P=(Fo^2^+2Fc^2^)/3'
_refine_ls_weighting_scheme calc
_refine_ls_wR_factor_ref 0.2677
_reflns_number_gt 8960
_reflns_number_total 13135
_reflns_threshold_expression F^2^>2.0\s(F^2^)
_cod_data_source_file om400969p_si_001.cif
_cod_data_source_block kmy321
_cod_original_cell_volume 3026.3(10)
_cod_database_code 4082392

loop_
_symmetry_equiv_pos_site_id
_symmetry_equiv_pos_as_xyz
1 +X,+Y,+Z
2 -X,-Y,-Z

loop_
_atom_site_label
_atom_site_type_symbol
_atom_site_fract_x
_atom_site_fract_y
_atom_site_fract_z
_atom_site_U_iso_or_equiv
_atom_site_adp_type
_atom_site_occupancy
_atom_site_symmetry_multiplicity
_atom_site_calc_flag
_atom_site_refinement_flags
Ru1 Ru 0.44453(7) 0.30632(5) 0.48216(4) 0.0304(2) Uani 1.0 2 d .
Ru2 Ru 0.22201(10) 0.23204(7) 0.01694(4) 0.0509(3) Uani 1.0 2 d .
Cl1 Cl 0.3179(3) 0.20667(16) 0.47840(13) 0.0407(6) Uani 1.0 2 d .
Cl2 Cl 1.0920(3) -0.01355(16) 0.33059(12) 0.0416(6) Uani 1.0 2 d .
Cl3 Cl 0.4400(4) 0.1600(3) 0.02457(18) 0.0808(12) Uani 1.0 2 d .
Cl4 Cl -0.1386(2) 0.12333(16) 0.16276(12) 0.0395(6) Uani 1.0 2 d .
Cl5 Cl 0.2516(4) 0.5255(3) 0.3226(3) 0.0822(11) Uani 1.0 2 d .
Cl6 Cl 0.5227(4) 0.5234(2) 0.3204(2) 0.0670(9) Uani 1.0 2 d .
Cl7 Cl 0.9287(6) 0.6966(5) 0.3522(3) 0.146(3) Uani 1.0 2 d .
Cl8 Cl 1.0955(13) 0.7517(11) 0.4466(5) 0.373(12) Uani 1.0 2 d .
Cl39 Cl 1.0533 0.5021 0.1011 0.1909 Uiso 1.0 2 d .
Cl56 Cl 0.8247 0.5991 0.1984 0.2044 Uiso 1.0 2 d .
S1 S 0.4468(2) 0.31453(15) 0.34667(12) 0.0343(5) Uani 1.0 2 d .
S2 S 0.4759(3) 0.26939(15) 0.61259(12) 0.0337(5) Uani 1.0 2 d .
S3 S 0.2018(3) 0.24825(18) 0.15150(13) 0.0426(6) Uani 1.0 2 d .
S4 S 0.2263(4) 0.1895(3) -0.11187(14) 0.0623(10) Uani 1.0 2 d .
O1 O 0.2007(8) 0.4402(5) 0.5117(5) 0.058(2) Uani 1.0 2 d .
O2 O 0.6132(8) 0.4246(6) 0.4894(5) 0.054(2) Uani 1.0 2 d .
O3 O 0.3006(14) 0.3897(8) -0.0181(6) 0.103(5) Uani 1.0 2 d .
O4 O -0.0518(18) 0.3215(9) 0.0174(8) 0.118(6) Uani 1.0 2 d .
N1 N 0.6050(7) 0.2086(5) 0.4604(4) 0.0252(15) Uani 1.0 2 d .
N2 N 0.6151(7) 0.2178(5) 0.2531(4) 0.0294(16) Uani 1.0 2 d .
N3 N 0.6485(7) 0.1405(5) 0.6560(4) 0.0306(16) Uani 1.0 2 d .
N4 N 0.1813(7) 0.1186(6) 0.0423(4) 0.0345(18) Uani 1.0 2 d .
N5 N 0.1428(7) 0.1404(5) 0.2476(4) 0.0330(17) Uani 1.0 2 d .
N6 N 0.1671(8) 0.0532(6) -0.1502(4) 0.0394(19) Uani 1.0 2 d .
C1 C 0.2936(10) 0.3916(7) 0.5012(6) 0.039(3) Uani 1.0 2 d .
C2 C 0.5541(11) 0.3827(6) 0.4850(5) 0.035(2) Uani 1.0 2 d .
C3 C 0.5787(8) 0.2384(6) 0.3255(5) 0.0250(17) Uani 1.0 2 d .
C4 C 0.6007(8) 0.1866(6) 0.5982(5) 0.0272(18) Uani 1.0 2 d .
C5 C 0.6529(8) 0.1900(6) 0.3860(5) 0.0262(17) Uani 1.0 2 d .
C6 C 0.7583(9) 0.1254(6) 0.3715(5) 0.034(2) Uani 1.0 2 d .
C7 C 0.8130(9) 0.0770(7) 0.4306(5) 0.037(3) Uani 1.0 2 d .
C8 C 0.7601(9) 0.0949(6) 0.5060(5) 0.032(2) Uani 1.0 2 d .
C9 C 0.6589(8) 0.1626(6) 0.5189(5) 0.0269(18) Uani 1.0 2 d .
C10 C 0.5392(9) 0.2470(6) 0.1876(5) 0.034(2) Uani 1.0 2 d .
C11 C 0.5446(10) 0.3301(7) 0.1575(5) 0.037(3) Uani 1.0 2 d .
C12 C 0.6536(13) 0.3476(8) 0.1275(7) 0.057(3) Uani 1.0 2 d .
C13 C 0.6507(16) 0.4279(10) 0.0989(9) 0.078(5) Uani 1.0 2 d .
C14 C 0.5389(19) 0.4857(11) 0.0971(9) 0.084(5) Uani 1.0 2 d .
C15 C 0.4280(16) 0.4680(9) 0.1259(8) 0.069(4) Uani 1.0 2 d .
C16 C 0.4293(12) 0.3918(7) 0.1567(7) 0.050(3) Uani 1.0 2 d .
C17 C 0.5930(9) 0.1509(6) 0.7364(5) 0.032(2) Uani 1.0 2 d .
C18 C 0.6518(9) 0.2037(6) 0.7844(5) 0.0309(19) Uani 1.0 2 d .
C19 C 0.5842(10) 0.2373(8) 0.8513(6) 0.050(3) Uani 1.0 2 d .
C20 C 0.6383(13) 0.2805(9) 0.9008(7) 0.063(4) Uani 1.0 2 d .
C21 C 0.7544(12) 0.2963(8) 0.8818(7) 0.056(3) Uani 1.0 2 d .
C22 C 0.8225(12) 0.2629(8) 0.8173(8) 0.062(4) Uani 1.0 2 d .
C23 C 0.7733(10) 0.2167(7) 0.7664(6) 0.045(3) Uani 1.0 2 d .
C24 C 0.2704(15) 0.3309(10) -0.0046(7) 0.068(4) Uani 1.0 2 d .
C25 C 0.0395(11) 0.2871(8) 0.0119(7) 0.043(3) Uani 1.0 2 d .
C26 C 0.1676(9) 0.1576(7) 0.1763(5) 0.034(2) Uani 1.0 2 d .
C27 C 0.1903(10) 0.0977(7) -0.0945(5) 0.042(3) Uani 1.0 2 d .
C28 C 0.1708(9) 0.0935(7) 0.1171(5) 0.033(2) Uani 1.0 2 d .
C29 C 0.1683(9) 0.0144(7) 0.1343(5) 0.038(3) Uani 1.0 2 d .
C30 C 0.1752(11) -0.0416(7) 0.0767(6) 0.044(3) Uani 1.0 2 d .
C31 C 0.1814(10) -0.0154(7) 0.0009(5) 0.041(3) Uani 1.0 2 d .
C32 C 0.1827(9) 0.0648(7) -0.0149(5) 0.036(3) Uani 1.0 2 d .
C33 C 0.1491(10) 0.1942(7) 0.3127(5) 0.042(3) Uani 1.0 2 d .
C34 C 0.0452(9) 0.2720(6) 0.3206(5) 0.035(2) Uani 1.0 2 d .
C35 C -0.0767(10) 0.2814(6) 0.2937(6) 0.038(2) Uani 1.0 2 d .
C36 C -0.1680(10) 0.3524(7) 0.3046(6) 0.045(3) Uani 1.0 2 d .
C37 C -0.1444(11) 0.4165(8) 0.3470(7) 0.052(3) Uani 1.0 2 d .
C38 C -0.0233(12) 0.4093(8) 0.3724(8) 0.062(4) Uani 1.0 2 d .
C39 C 0.0722(11) 0.3373(7) 0.3580(7) 0.052(3) Uani 1.0 2 d .
C40 C 0.1722(10) 0.0764(7) -0.2310(5) 0.041(3) Uani 1.0 2 d .
C41 C 0.3024(10) 0.0418(7) -0.2731(5) 0.038(3) Uani 1.0 2 d .
C42 C 0.3246(11) 0.0685(7) -0.3483(6) 0.044(3) Uani 1.0 2 d .
C43 C 0.4389(12) 0.0339(8) -0.3894(6) 0.052(3) Uani 1.0 2 d .
C44 C 0.5335(13) -0.0265(8) -0.3583(8) 0.064(4) Uani 1.0 2 d .
C45 C 0.5149(11) -0.0517(7) -0.2850(7) 0.050(3) Uani 1.0 2 d .
C46 C 0.3982(9) -0.0166(7) -0.2412(6) 0.041(3) Uani 1.0 2 d .
C47 C 0.3695(13) 0.5813(9) 0.3022(9) 0.067(4) Uani 1.0 2 d .
C48 C 1.006(4) 0.690(2) 0.4406(13) 0.185(14) Uani 1.0 2 d .
C49 C 0.9612 0.5116 0.1954 0.1100 Uiso 1.0 2 d .
H2 H 0.6893 0.1845 0.2439 0.0353 Uiso 1.0 2 calc R
H3 H 0.7165 0.1017 0.6465 0.0367 Uiso 1.0 2 calc R
H5 H 0.1214 0.0949 0.2579 0.0396 Uiso 1.0 2 calc R
H6 H 0.1477 0.0075 -0.1382 0.0472 Uiso 1.0 2 calc R
H8 H 0.7929 0.1146 0.3211 0.0404 Uiso 1.0 2 calc R
H9 H 0.8839 0.0330 0.4208 0.0439 Uiso 1.0 2 calc R
H10 H 0.7930 0.0616 0.5469 0.0386 Uiso 1.0 2 calc R
H12A H 0.4501 0.2477 0.2023 0.0414 Uiso 1.0 2 calc R
H12B H 0.5679 0.2077 0.1460 0.0414 Uiso 1.0 2 calc R
H14 H 0.7307 0.3074 0.1255 0.0686 Uiso 1.0 2 calc R
H15 H 0.7272 0.4409 0.0812 0.0933 Uiso 1.0 2 calc R
H16 H 0.5380 0.5374 0.0761 0.1005 Uiso 1.0 2 calc R
H17 H 0.3506 0.5076 0.1249 0.0833 Uiso 1.0 2 calc R
H18 H 0.3529 0.3808 0.1774 0.0605 Uiso 1.0 2 calc R
H19A H 0.6041 0.0971 0.7604 0.0387 Uiso 1.0 2 calc R
H19B H 0.5012 0.1751 0.7360 0.0387 Uiso 1.0 2 calc R
H21 H 0.5014 0.2306 0.8632 0.0602 Uiso 1.0 2 calc R
H22 H 0.5945 0.2990 0.9476 0.0755 Uiso 1.0 2 calc R
H23 H 0.7870 0.3297 0.9129 0.0670 Uiso 1.0 2 calc R
H24 H 0.9048 0.2709 0.8062 0.0742 Uiso 1.0 2 calc R
H25 H 0.8209 0.1952 0.7215 0.0539 Uiso 1.0 2 calc R
H29 H 0.1619 -0.0019 0.1856 0.0458 Uiso 1.0 2 calc R
H30 H 0.1757 -0.0961 0.0885 0.0529 Uiso 1.0 2 calc R
H31 H 0.1847 -0.0520 -0.0391 0.0494 Uiso 1.0 2 calc R
H33A H 0.2316 0.2086 0.3075 0.0501 Uiso 1.0 2 calc R
H33B H 0.1467 0.1628 0.3600 0.0501 Uiso 1.0 2 calc R
H35 H -0.0956 0.2382 0.2679 0.0455 Uiso 1.0 2 calc R
H36 H -0.2473 0.3586 0.2838 0.0546 Uiso 1.0 2 calc R
H37 H -0.2096 0.4635 0.3579 0.0626 Uiso 1.0 2 calc R
H38 H -0.0053 0.4523 0.3991 0.0748 Uiso 1.0 2 calc R
H39 H 0.1547 0.3331 0.3736 0.0624 Uiso 1.0 2 calc R
H40A H 0.1517 0.1359 -0.2350 0.0492 Uiso 1.0 2 calc R
H40B H 0.1071 0.0572 -0.2562 0.0492 Uiso 1.0 2 calc R
H42 H 0.2626 0.1093 -0.3705 0.0522 Uiso 1.0 2 calc R
H43 H 0.4526 0.0517 -0.4396 0.0629 Uiso 1.0 2 calc R
H44 H 0.6093 -0.0496 -0.3875 0.0764 Uiso 1.0 2 calc R
H45 H 0.5783 -0.0920 -0.2633 0.0597 Uiso 1.0 2 calc R
H46 H 0.3864 -0.0333 -0.1905 0.0491 Uiso 1.0 2 calc R
H47A H 0.3687 0.5980 0.2485 0.0800 Uiso 1.0 2 calc R
H47B H 0.3490 0.6305 0.3336 0.0800 Uiso 1.0 2 calc R
H48A H 0.9408 0.7008 0.4830 0.2220 Uiso 1.0 2 calc R
H48B H 1.0580 0.6346 0.4466 0.2220 Uiso 1.0 2 calc R
H49A H 0.9314 0.4620 0.2058 0.1320 Uiso 1.0 2 calc R
H49B H 1.0172 0.5170 0.2354 0.1320 Uiso 1.0 2 calc R

loop_
_atom_site_aniso_label
_atom_site_aniso_U_11
_atom_site_aniso_U_22
_atom_site_aniso_U_33
_atom_site_aniso_U_12
_atom_site_aniso_U_13
_atom_site_aniso_U_23
Ru1 0.0293(4) 0.0374(5) 0.0214(4) -0.0014(3) -0.0019(3) -0.0047(3)
Ru2 0.0656(6) 0.0814(7) 0.0218(4) -0.0479(6) -0.0053(4) -0.0015(4)
Cl1 0.0340(12) 0.0577(16) 0.0313(11) -0.0131(11) 0.0015(9) -0.0078(10)
Cl2 0.0363(12) 0.0599(16) 0.0196(10) 0.0060(11) -0.0021(9) 0.0008(10)
Cl3 0.061(2) 0.155(4) 0.0421(16) -0.057(3) 0.0114(14) -0.0262(19)
Cl4 0.0309(11) 0.0659(16) 0.0241(10) -0.0167(11) 0.0033(9) -0.0141(10)
Cl5 0.060(2) 0.087(3) 0.096(3) -0.0131(19) 0.0016(19) -0.004(2)
Cl6 0.0591(19) 0.0617(19) 0.076(3) -0.0033(15) -0.0179(16) -0.0071(16)
Cl7 0.106(4) 0.229(8) 0.082(4) -0.005(5) 0.024(3) -0.031(4)
Cl8 0.391(15) 0.74(3) 0.160(7) -0.50(2) 0.149(9) -0.194(12)
S1 0.0293(11) 0.0471(14) 0.0241(10) -0.0042(10) -0.0044(9) 0.0018(10)
S2 0.0350(12) 0.0429(13) 0.0188(10) -0.0007(10) 0.0002(8) -0.0077(9)
S3 0.0436(14) 0.0693(18) 0.0231(11) -0.0291(13) -0.0019(10) -0.0078(11)
S4 0.089(3) 0.099(3) 0.0196(11) -0.063(2) -0.0046(13) 0.0015(13)
O1 0.048(5) 0.057(5) 0.060(5) 0.007(4) -0.004(4) -0.024(4)
O2 0.047(5) 0.062(6) 0.054(5) -0.014(4) -0.004(4) -0.007(4)
O3 0.164(12) 0.132(10) 0.050(6) -0.112(10) -0.000(7) 0.002(6)
O4 0.188(16) 0.117(11) 0.079(9) -0.081(11) -0.066(11) 0.030(8)
N1 0.031(4) 0.030(4) 0.014(3) -0.005(3) -0.003(3) -0.003(3)
N2 0.033(4) 0.043(5) 0.016(3) -0.015(4) -0.003(3) 0.000(3)
N3 0.031(4) 0.043(5) 0.017(4) -0.007(4) -0.001(3) -0.001(3)
N4 0.029(4) 0.063(6) 0.017(4) -0.021(4) -0.001(3) -0.008(4)
N5 0.035(4) 0.041(5) 0.021(4) -0.006(4) -0.005(3) -0.007(3)
N6 0.035(5) 0.068(6) 0.019(4) -0.018(4) 0.002(3) -0.013(4)
C1 0.036(6) 0.046(6) 0.033(5) -0.005(5) -0.005(4) -0.010(5)
C2 0.057(7) 0.027(5) 0.019(4) -0.009(5) -0.005(4) -0.003(4)
C3 0.027(5) 0.034(5) 0.017(4) -0.014(4) 0.001(3) -0.003(4)
C4 0.027(5) 0.038(5) 0.015(4) -0.004(4) 0.001(3) -0.006(4)
C5 0.025(4) 0.037(5) 0.019(4) -0.011(4) 0.003(3) -0.005(4)
C6 0.036(5) 0.053(6) 0.012(4) -0.012(5) 0.001(4) -0.007(4)
C7 0.035(5) 0.050(6) 0.019(4) 0.003(5) -0.002(4) -0.009(4)
C8 0.038(5) 0.043(6) 0.012(4) -0.002(4) -0.003(4) 0.001(4)
C9 0.031(5) 0.037(5) 0.013(4) -0.008(4) 0.003(3) -0.007(4)
C10 0.034(5) 0.052(6) 0.022(4) -0.015(5) -0.007(4) -0.004(4)
C11 0.046(6) 0.049(6) 0.020(4) -0.017(5) -0.015(4) 0.007(4)
C12 0.061(8) 0.067(8) 0.043(6) -0.018(7) -0.002(6) 0.017(6)
C13 0.082(11) 0.093(12) 0.069(9) -0.046(10) -0.000(8) 0.029(8)
C14 0.118(14) 0.085(11) 0.064(9) -0.054(11) -0.022(9) 0.034(8)
C15 0.087(10) 0.059(8) 0.068(9) -0.024(8) -0.026(8) 0.020(7)
C16 0.061(8) 0.048(7) 0.048(7) -0.024(6) -0.011(6) 0.007(5)
C17 0.030(5) 0.052(6) 0.017(4) -0.014(4) -0.001(4) -0.001(4)
C18 0.029(5) 0.045(6) 0.019(4) -0.009(4) -0.003(4) 0.000(4)
C19 0.034(6) 0.087(9) 0.034(6) -0.024(6) 0.008(4) -0.018(6)
C20 0.072(9) 0.090(10) 0.030(6) -0.028(8) 0.004(6) -0.026(6)
C21 0.060(8) 0.060(8) 0.052(7) -0.018(6) -0.016(6) -0.013(6)
C22 0.049(7) 0.074(9) 0.068(8) -0.025(7) -0.006(6) -0.020(7)
C23 0.036(6) 0.062(7) 0.039(6) -0.018(5) 0.001(5) -0.006(5)
C24 0.100(11) 0.097(11) 0.032(6) -0.068(9) -0.008(6) -0.006(6)
C25 0.036(6) 0.049(7) 0.044(6) -0.009(5) -0.005(5) 0.009(5)
C26 0.029(5) 0.054(6) 0.019(4) -0.008(4) -0.002(4) -0.006(4)
C27 0.036(5) 0.075(8) 0.019(4) -0.022(5) -0.002(4) -0.006(5)
C28 0.026(5) 0.056(7) 0.019(4) -0.012(4) -0.003(4) -0.011(4)
C29 0.038(5) 0.053(7) 0.019(4) -0.003(5) -0.002(4) -0.009(4)
C30 0.051(7) 0.052(7) 0.027(5) -0.009(5) -0.005(5) -0.005(5)
C31 0.045(6) 0.057(7) 0.019(4) -0.005(5) -0.009(4) -0.013(4)
C32 0.027(5) 0.069(7) 0.017(4) -0.023(5) 0.001(4) -0.007(4)
C33 0.049(6) 0.055(7) 0.016(4) -0.001(5) -0.005(4) -0.014(4)
C34 0.036(5) 0.050(6) 0.018(4) -0.007(5) 0.002(4) -0.009(4)
C35 0.041(6) 0.041(6) 0.037(5) -0.017(5) -0.003(4) -0.004(4)
C36 0.038(6) 0.056(7) 0.045(6) -0.014(5) -0.009(5) -0.003(5)
C37 0.042(6) 0.052(7) 0.060(7) -0.006(5) -0.004(5) -0.010(6)
C38 0.051(7) 0.058(8) 0.076(9) -0.004(6) -0.020(7) -0.021(7)
C39 0.037(6) 0.058(7) 0.060(7) -0.003(5) -0.017(5) -0.018(6)
C40 0.038(6) 0.069(7) 0.017(4) -0.015(5) 0.000(4) -0.008(5)
C41 0.038(6) 0.055(7) 0.027(5) -0.026(5) 0.005(4) -0.012(5)
C42 0.057(7) 0.051(7) 0.027(5) -0.022(5) 0.004(5) -0.011(5)
C43 0.066(8) 0.062(8) 0.034(6) -0.029(7) 0.019(5) -0.013(5)
C44 0.067(9) 0.051(8) 0.075(9) -0.030(7) 0.039(7) -0.029(7)
C45 0.046(6) 0.044(7) 0.059(7) -0.015(5) 0.011(5) -0.005(5)
C46 0.030(5) 0.058(7) 0.040(6) -0.023(5) 0.010(4) -0.005(5)
C47 0.058(8) 0.070(9) 0.072(9) -0.011(7) -0.020(7) 0.006(7)
C48 0.24(4) 0.28(4) 0.084(16) -0.16(3) 0.013(18) 0.012(19)

loop_
_atom_type_symbol
_atom_type_description
_atom_type_scat_dispersion_real
_atom_type_scat_dispersion_imag
_atom_type_scat_source
C C 0.0033 0.0016
;
International Tables for Crystallography
(1992, Vol. C, Tables 4.2.6.8 and 6.1.1.4)
;
H H 0.0000 0.0000
;
International Tables for Crystallography
(1992, Vol. C, Table 6.1.1.4)
;
Cl Cl 0.1484 0.1585
;
International Tables for Crystallography
(1992, Vol. C, Tables 4.2.6.8 and 6.1.1.4)
;
N N 0.0061 0.0033
;
International Tables for Crystallography
(1992, Vol. C, Tables 4.2.6.8 and 6.1.1.4)
;
O O 0.0106 0.0060
;
International Tables for Crystallography
(1992, Vol. C, Tables 4.2.6.8 and 6.1.1.4)
;
Ru Ru -1.2594 0.8363
;
International Tables for Crystallography
(1992, Vol. C, Tables 4.2.6.8 and 6.1.1.4)
;
S S 0.1246 0.1234
;
International Tables for Crystallography
(1992, Vol. C, Tables 4.2.6.8 and 6.1.1.4)
;

loop_
_geom_angle_atom_site_label_1
_geom_angle_atom_site_label_2
_geom_angle_atom_site_label_3
_geom_angle
_geom_angle_publ_flag
Cl1 Ru1 S1 88.55(9) yes
Cl1 Ru1 S2 87.98(9) yes
Cl1 Ru1 N1 86.5(3) yes
Cl1 Ru1 C1 90.8(4) yes
Cl1 Ru1 C2 177.3(3) yes
S1 Ru1 S2 167.07(9) yes
S1 Ru1 N1 83.64(18) yes
S1 Ru1 C1 96.0(3) yes
S1 Ru1 C2 91.6(3) yes
S2 Ru1 N1 83.72(18) yes
S2 Ru1 C1 96.5(3) yes
S2 Ru1 C2 91.3(3) yes
N1 Ru1 C1 177.2(5) yes
N1 Ru1 C2 90.9(4) yes
C1 Ru1 C2 91.9(5) yes
Cl3 Ru2 S3 89.79(11) yes
Cl3 Ru2 S4 90.65(12) yes
Cl3 Ru2 N4 84.9(3) yes
Cl3 Ru2 C24 91.2(5) yes
Cl3 Ru2 C25 177.5(5) yes
S3 Ru2 S4 167.40(14) yes
S3 Ru2 N4 84.0(2) yes
S3 Ru2 C24 95.5(4) yes
S3 Ru2 C25 89.8(4) yes
S4 Ru2 N4 83.5(3) yes
S4 Ru2 C24 97.1(4) yes
S4 Ru2 C25 89.2(4) yes
N4 Ru2 C24 176.1(5) yes
N4 Ru2 C25 92.5(5) yes
C24 Ru2 C25 91.3(6) yes
Ru1 S1 C3 98.6(3) yes
Ru1 S2 C4 98.3(3) yes
Ru2 S3 C26 98.6(4) yes
Ru2 S4 C27 98.4(4) yes
Ru1 N1 C5 119.8(5) yes
Ru1 N1 C9 120.1(5) yes
C5 N1 C9 120.0(7) yes
C3 N2 C10 124.9(7) yes
C4 N3 C17 124.2(7) yes
Ru2 N4 C28 120.0(7) yes
Ru2 N4 C32 120.3(6) yes
C28 N4 C32 119.1(9) yes
C26 N5 C33 123.9(9) yes
C27 N6 C40 123.9(10) yes
Ru1 C1 O1 177.0(11) yes
Ru1 C2 O2 177.4(8) yes
S1 C3 N2 120.2(6) yes
S1 C3 C5 121.9(6) yes
N2 C3 C5 117.8(7) yes
S2 C4 N3 121.2(6) yes
S2 C4 C9 121.0(6) yes
N3 C4 C9 117.8(7) yes
N1 C5 C3 115.9(7) yes
N1 C5 C6 120.0(7) yes
C3 C5 C6 124.0(7) yes
C5 C6 C7 120.6(8) yes
C6 C7 C8 118.7(8) yes
C7 C8 C9 119.1(8) yes
N1 C9 C4 116.8(7) yes
N1 C9 C8 121.4(7) yes
C4 C9 C8 121.8(7) yes
N2 C10 C11 116.0(9) yes
C10 C11 C12 122.8(9) yes
C10 C11 C16 118.7(10) yes
C12 C11 C16 118.4(11) yes
C11 C12 C13 119.5(12) yes
C12 C13 C14 121.2(17) yes
C13 C14 C15 119.5(16) yes
C14 C15 C16 120.3(13) yes
C11 C16 C15 121.0(12) yes
N3 C17 C18 113.9(8) yes
C17 C18 C19 118.3(9) yes
C17 C18 C23 122.8(8) yes
C19 C18 C23 118.9(10) yes
C18 C19 C20 120.6(11) yes
C19 C20 C21 120.5(11) yes
C20 C21 C22 119.4(13) yes
C21 C22 C23 122.0(13) yes
C18 C23 C22 118.4(10) yes
Ru2 C24 O3 179.2(12) yes
Ru2 C25 O4 169.6(14) yes
S3 C26 N5 120.7(8) yes
S3 C26 C28 121.2(7) yes
N5 C26 C28 118.0(10) yes
S4 C27 N6 121.7(8) yes
S4 C27 C32 121.0(9) yes
N6 C27 C32 117.3(11) yes
N4 C28 C26 115.3(9) yes
N4 C28 C29 120.7(9) yes
C26 C28 C29 123.9(8) yes
C28 C29 C30 120.7(9) yes
C29 C30 C31 118.6(11) yes
C30 C31 C32 119.5(10) yes
N4 C32 C27 115.7(10) yes
N4 C32 C31 121.3(8) yes
C27 C32 C31 123.0(9) yes
N5 C33 C34 116.3(8) yes
C33 C34 C35 123.6(10) yes
C33 C34 C39 117.7(9) yes
C35 C34 C39 118.7(9) yes
C34 C35 C36 121.0(11) yes
C35 C36 C37 120.6(11) yes
C36 C37 C38 119.2(10) yes
C37 C38 C39 119.7(13) yes
C34 C39 C38 120.5(11) yes
N6 C40 C41 113.3(8) yes
C40 C41 C42 118.6(9) yes
C40 C41 C46 122.9(9) yes
C42 C41 C46 118.5(9) yes
C41 C42 C43 119.6(10) yes
C42 C43 C44 121.9(11) yes
C43 C44 C45 119.3(11) yes
C44 C45 C46 119.9(10) yes
C41 C46 C45 120.8(10) yes
Cl5 C47 Cl6 111.7(8) yes
Cl7 C48 Cl8 114.6(18) yes
Cl39 C49 Cl56 111.815(6) yes
C3 N2 H2 117.557 no
C10 N2 H2 117.544 no
C4 N3 H3 117.893 no
C17 N3 H3 117.912 no
C26 N5 H5 118.063 no
C33 N5 H5 118.062 no
C27 N6 H6 118.031 no
C40 N6 H6 118.022 no
C5 C6 H8 119.714 no
C7 C6 H8 119.724 no
C6 C7 H9 120.623 no
C8 C7 H9 120.628 no
C7 C8 H10 120.449 no
C9 C8 H10 120.446 no
N2 C10 H12A 108.275 no
N2 C10 H12B 108.281 no
C11 C10 H12A 108.275 no
C11 C10 H12B 108.283 no
H12A C10 H12B 107.399 no
C11 C12 H14 120.233 no
C13 C12 H14 120.226 no
C12 C13 H15 119.395 no
C14 C13 H15 119.395 no
C13 C14 H16 120.276 no
C15 C14 H16 120.274 no
C14 C15 H17 119.846 no
C16 C15 H17 119.837 no
C11 C16 H18 119.517 no
C15 C16 H18 119.518 no
N3 C17 H19A 108.771 no
N3 C17 H19B 108.768 no
C18 C17 H19A 108.767 no
C18 C17 H19B 108.754 no
H19A C17 H19B 107.661 no
C18 C19 H21 119.672 no
C20 C19 H21 119.679 no
C19 C20 H22 119.745 no
C21 C20 H22 119.744 no
C20 C21 H23 120.309 no
C22 C21 H23 120.321 no
C21 C22 H24 119.002 no
C23 C22 H24 119.002 no
C18 C23 H25 120.810 no
C22 C23 H25 120.819 no
C28 C29 H29 119.677 no
C30 C29 H29 119.667 no
C29 C30 H30 120.688 no
C31 C30 H30 120.696 no
C30 C31 H31 120.235 no
C32 C31 H31 120.229 no
N5 C33 H33A 108.209 no
N5 C33 H33B 108.206 no
C34 C33 H33A 108.221 no
C34 C33 H33B 108.212 no
H33A C33 H33B 107.360 no
C34 C35 H35 119.511 no
C36 C35 H35 119.510 no
C35 C36 H36 119.682 no
C37 C36 H36 119.672 no
C36 C37 H37 120.413 no
C38 C37 H37 120.420 no
C37 C38 H38 120.130 no
C39 C38 H38 120.132 no
C34 C39 H39 119.742 no
C38 C39 H39 119.735 no
N6 C40 H40A 108.915 no
N6 C40 H40B 108.911 no
C41 C40 H40A 108.904 no
C41 C40 H40B 108.913 no
H40A C40 H40B 107.732 no
C41 C42 H42 120.200 no
C43 C42 H42 120.195 no
C42 C43 H43 119.029 no
C44 C43 H43 119.043 no
C43 C44 H44 120.365 no
C45 C44 H44 120.365 no
C44 C45 H45 120.067 no
C46 C45 H45 120.064 no
C41 C46 H46 119.616 no
C45 C46 H46 119.599 no
Cl5 C47 H47A 109.266 no
Cl5 C47 H47B 109.267 no
Cl6 C47 H47A 109.264 no
Cl6 C47 H47B 109.270 no
H47A C47 H47B 107.949 no
Cl7 C48 H48A 108.620 no
Cl7 C48 H48B 108.618 no
Cl8 C48 H48A 108.610 no
Cl8 C48 H48B 108.608 no
H48A C48 H48B 107.575 no
Cl39 C49 H49A 109.257 no
Cl39 C49 H49B 109.255 no
Cl56 C49 H49A 109.252 no
Cl56 C49 H49B 109.251 no
H49A C49 H49B 107.929 no

loop_
_geom_bond_atom_site_label_1
_geom_bond_atom_site_label_2
_geom_bond_distance
_geom_bond_publ_flag
Ru1 Cl1 2.400(3) yes
Ru1 S1 2.356(3) yes
Ru1 S2 2.364(3) yes
Ru1 N1 2.087(7) yes
Ru1 C1 1.896(9) yes
Ru1 C2 1.941(12) yes
Ru2 Cl3 2.369(4) yes
Ru2 S3 2.350(3) yes
Ru2 S4 2.359(3) yes
Ru2 N4 2.083(9) yes
Ru2 C24 1.877(17) yes
Ru2 C25 1.959(11) yes
Cl5 C47 1.759(16) yes
Cl6 C47 1.740(13) yes
Cl7 C48 1.79(3) yes
Cl8 C48 1.58(5) yes
Cl39 C49 1.8426(3) yes
Cl56 C49 1.8023(3) yes
S1 C3 1.684(8) yes
S2 C4 1.687(8) yes
S3 C26 1.688(12) yes
S4 C27 1.691(13) yes
O1 C1 1.129(12) yes
O2 C2 1.061(15) yes
O3 C24 1.12(3) yes
O4 C25 1.01(2) yes
N1 C5 1.372(10) yes
N1 C9 1.340(10) yes
N2 C3 1.319(10) yes
N2 C10 1.454(11) yes
N3 C4 1.312(11) yes
N3 C17 1.477(10) yes
N4 C28 1.364(11) yes
N4 C32 1.354(13) yes
N5 C26 1.292(11) yes
N5 C33 1.476(13) yes
N6 C27 1.307(14) yes
N6 C40 1.451(12) yes
C3 C5 1.472(11) yes
C4 C9 1.494(11) yes
C5 C6 1.375(12) yes
C6 C7 1.372(12) yes
C7 C8 1.400(11) yes
C8 C9 1.377(12) yes
C10 C11 1.492(15) yes
C11 C12 1.341(18) yes
C11 C16 1.408(14) yes
C12 C13 1.42(3) yes
C13 C14 1.35(3) yes
C14 C15 1.36(3) yes
C15 C16 1.371(19) yes
C17 C18 1.503(15) yes
C18 C19 1.380(13) yes
C18 C23 1.387(15) yes
C19 C20 1.380(19) yes
C20 C21 1.35(2) yes
C21 C22 1.347(17) yes
C22 C23 1.398(19) yes
C26 C28 1.497(14) yes
C27 C32 1.484(13) yes
C28 C29 1.359(15) yes
C29 C30 1.373(15) yes
C30 C31 1.384(13) yes
C31 C32 1.370(16) yes
C33 C34 1.498(13) yes
C34 C35 1.392(14) yes
C34 C39 1.384(17) yes
C35 C36 1.352(14) yes
C36 C37 1.398(18) yes
C37 C38 1.379(18) yes
C38 C39 1.395(16) yes
C40 C41 1.517(13) yes
C41 C42 1.397(14) yes
C41 C46 1.375(13) yes
C42 C43 1.378(15) yes
C43 C44 1.380(17) yes
C44 C45 1.351(18) yes
C45 C46 1.421(14) yes
N2 H2 0.860 no
N3 H3 0.860 no
N5 H5 0.860 no
N6 H6 0.860 no
C6 H8 0.930 no
C7 H9 0.930 no
C8 H10 0.930 no
C10 H12A 0.970 no
C10 H12B 0.970 no
C12 H14 0.930 no
C13 H15 0.930 no
C14 H16 0.930 no
C15 H17 0.930 no
C16 H18 0.930 no
C17 H19A 0.970 no
C17 H19B 0.970 no
C19 H21 0.930 no
C20 H22 0.930 no
C21 H23 0.930 no
C22 H24 0.930 no
C23 H25 0.930 no
C29 H29 0.930 no
C30 H30 0.930 no
C31 H31 0.930 no
C33 H33A 0.970 no
C33 H33B 0.970 no
C35 H35 0.930 no
C36 H36 0.930 no
C37 H37 0.930 no
C38 H38 0.930 no
C39 H39 0.930 no
C40 H40A 0.970 no
C40 H40B 0.970 no
C42 H42 0.930 no
C43 H43 0.930 no
C44 H44 0.930 no
C45 H45 0.930 no
C46 H46 0.930 no
C47 H47A 0.970 no
C47 H47B 0.970 no
C48 H48A 0.970 no
C48 H48B 0.970 no
C49 H49A 0.970 no
C49 H49B 0.970 no

loop_
_geom_contact_atom_site_label_1
_geom_contact_atom_site_label_2
_geom_contact_distance
_geom_contact_publ_flag
_geom_contact_site_symmetry_2
S1 C10 3.018(9) no .
S1 C11 3.406(9) no .
S1 C16 3.524(12) no .
S2 C17 3.026(9) no .
S3 C33 2.986(10) no .
S3 C34 3.264(9) no .
S4 C40 3.015(12) no .
O2 C1 3.595(14) no .
O4 C24 3.49(3) no .
N1 N3 3.591(9) no .
N1 C7 2.759(11) no .
N2 C6 2.856(11) no .
N2 C12 3.128(15) no .
N2 C16 3.570(13) no .
N3 C8 2.831(10) no .
N3 C23 2.899(14) no .
N4 N5 3.582(10) no .
N4 N6 3.569(11) no .
N4 C30 2.756(15) no .
N5 C29 2.870(13) no .
N5 C35 2.981(11) no .
N6 C31 2.845(12) no .
N6 C46 2.851(12) no .
C2 C5 3.584(13) no .
C3 C11 3.275(12) no .
C4 C18 3.352(12) no .
C5 C8 2.745(12) no .
C6 C9 2.730(11) no .
C11 C14 2.78(2) no .
C12 C15 2.751(18) no .
C13 C16 2.71(3) no .
C18 C21 2.772(17) no .
C19 C22 2.717(18) no .
C20 C23 2.753(15) no .
C26 C34 3.195(12) no .
C26 C35 3.481(12) no .
C27 C41 3.317(13) no .
C27 C46 3.532(13) no .
C28 C31 2.729(14) no .
C29 C32 2.717(13) no .
C34 C37 2.782(14) no .
C35 C38 2.762(18) no .
C36 C39 2.753(16) no .
C41 C44 2.798(16) no .
C42 C45 2.769(15) no .
C43 C46 2.734(15) no .
Cl1 C33 3.546(10) no .
Cl2 N3 3.087(7) no 2_756
Cl2 N5 3.075(9) no 1_655
Cl2 C7 3.384(9) no .
Cl2 C8 3.446(9) no 2_756
Cl2 C29 3.503(9) no 1_655
Cl3 C10 3.557(11) no .
Cl4 N2 3.072(7) no 1_455
Cl4 N5 3.527(9) no .
Cl4 N6 3.063(11) no 2_555
Cl4 C10 3.575(9) no 1_455
Cl4 C26 3.493(11) no .
Cl4 C28 3.276(9) no .
Cl4 C29 3.362(9) no .
Cl4 C31 3.519(11) no 2_555
Cl6 O2 3.426(9) no .
Cl6 O2 3.556(9) no 2_666
Cl7 Cl56 3.543(7) no .
Cl8 C8 3.45(2) no 2_766
Cl8 C9 3.386(19) no 2_766
Cl39 O3 3.441(12) no 1_655
Cl39 O4 3.568(15) no 2_665
Cl56 Cl7 3.543(7) no .
Cl56 O3 3.482(11) no 2_665
O1 O2 3.364(14) no 2_666
O1 C37 3.392(15) no 2_566
O1 C38 3.375(15) no 2_566
O1 C48 3.52(4) no 2_666
O2 Cl6 3.426(9) no .
O2 Cl6 3.556(9) no 2_666
O2 O1 3.364(14) no 2_666
O2 O2 3.059(11) no 2_666
O2 C1 3.473(15) no 2_666
O2 C2 3.314(12) no 2_666
O2 C37 3.441(14) no 1_655
O3 Cl39 3.441(12) no 1_455
O3 Cl56 3.482(11) no 2_665
O3 C13 3.48(3) no 2_665
O3 C14 3.24(3) no 2_665
O3 C15 3.37(2) no .
O3 C16 3.432(17) no .
O4 Cl39 3.568(15) no 2_665
O4 C12 3.51(2) no 1_455
O4 C13 3.48(3) no 1_455
O4 C21 3.35(3) no 1_454
N2 Cl4 3.072(7) no 1_655
N2 C45 3.422(15) no 2_655
N2 C46 3.421(14) no 2_655
N3 Cl2 3.087(7) no 2_756
N3 C43 3.337(17) no 1_556
N3 C44 3.342(17) no 1_556
N5 Cl2 3.075(9) no 1_455
N5 Cl4 3.527(9) no .
N6 Cl4 3.063(11) no 2_555
C1 O2 3.473(15) no 2_666
C2 O2 3.314(12) no 2_666
C4 C43 3.421(17) no 1_556
C6 C41 3.529(15) no 2_655
C7 Cl2 3.384(9) no .
C7 C42 3.517(17) no 2_655
C8 Cl2 3.446(9) no 2_756
C8 Cl8 3.45(2) no 2_766
C9 Cl8 3.386(19) no 2_766
C10 Cl3 3.557(11) no .
C10 Cl4 3.575(9) no 1_655
C12 O4 3.51(2) no 1_655
C13 O3 3.48(3) no 2_665
C13 O4 3.48(3) no 1_655
C14 O3 3.24(3) no 2_665
C14 C14 3.53(3) no 2_665
C15 O3 3.37(2) no .
C15 C47 3.58(2) no .
C16 O3 3.432(17) no .
C21 O4 3.35(3) no 1_656
C23 C47 3.580(17) no 2_666
C26 Cl4 3.493(11) no .
C28 Cl4 3.276(9) no .
C29 Cl2 3.503(9) no 1_455
C29 Cl4 3.362(9) no .
C31 Cl4 3.519(11) no 2_555
C33 Cl1 3.546(10) no .
C37 O1 3.392(15) no 2_566
C37 O2 3.441(14) no 1_455
C37 C49 3.324(12) no 1_455
C38 O1 3.375(15) no 2_566
C38 C49 3.487(14) no 1_455
C39 C48 3.59(3) no 2_666
C41 C6 3.529(15) no 2_655
C42 C7 3.517(17) no 2_655
C43 N3 3.337(17) no 1_554
C43 C4 3.421(17) no 1_554
C44 N3 3.342(17) no 1_554
C45 N2 3.422(15) no 2_655
C46 N2 3.421(14) no 2_655
C47 C15 3.58(2) no .
C47 C23 3.580(17) no 2_666
C48 O1 3.52(4) no 2_666
C48 C39 3.59(3) no 2_666
C49 C37 3.324(12) no 1_655
C49 C38 3.487(14) no 1_655
S1 H2 3.3855 no .
S1 H12A 2.7648 no .
S1 H18 3.2647 no .
S2 H3 3.3968 no .
S2 H19B 2.6290 no .
S3 H5 3.3805 no .
S3 H33A 2.8014 no .
S4 H6 3.4043 no .
S4 H40A 2.5891 no .
N1 H8 3.2155 no .
N1 H10 3.2040 no .
N2 H8 2.5812 no .
N2 H14 3.0150 no .
N3 H10 2.5387 no .
N3 H25 2.5937 no .
N4 H29 3.2024 no .
N4 H31 3.2095 no .
N5 H29 2.5946 no .
N5 H35 2.6863 no .
N6 H31 2.5749 no .
N6 H46 2.5061 no .
C3 H8 2.6940 no .
C3 H12A 2.6112 no .
C3 H12B 3.1880 no .
C4 H10 2.6765 no .
C4 H19A 3.1663 no .
C4 H19B 2.5759 no .
C4 H25 3.3311 no .
C5 H2 2.4741 no .
C5 H9 3.2269 no .
C6 H2 2.4974 no .
C6 H10 3.2286 no .
C8 H3 2.4538 no .
C8 H8 3.2285 no .
C9 H3 2.4786 no .
C9 H9 3.2376 no .
C10 H14 2.6566 no .
C10 H18 2.6301 no .
C11 H2 2.9939 no .
C11 H15 3.2155 no .
C11 H17 3.2558 no .
C12 H2 3.3296 no .
C12 H12A 3.2484 no .
C12 H12B 2.7243 no .
C12 H16 3.2532 no .
C12 H18 3.1976 no .
C13 H17 3.1752 no .
C14 H14 3.2425 no .
C14 H18 3.1996 no .
C15 H15 3.1733 no .
C16 H12A 2.4911 no .
C16 H12B 3.0867 no .
C16 H14 3.2113 no .
C16 H16 3.2066 no .
C17 H21 2.6060 no .
C17 H25 2.7173 no .
C18 H3 2.9190 no .
C18 H22 3.2322 no .
C18 H24 3.2288 no .
C19 H19A 2.8158 no .
C19 H19B 2.5873 no .
C19 H23 3.2126 no .
C19 H25 3.2287 no .
C20 H24 3.1660 no .
C21 H21 3.2053 no .
C21 H25 3.2358 no .
C22 H22 3.1687 no .
C23 H3 3.0585 no .
C23 H19A 3.0211 no .
C23 H19B 3.2421 no .
C23 H21 3.2228 no .
C23 H23 3.2392 no .
C26 H29 2.6903 no .
C26 H33A 2.6445 no .
C26 H33B 3.1890 no .
C26 H35 3.1520 no .
C27 H31 2.6829 no .
C27 H40A 2.5487 no .
C27 H40B 3.1448 no .
C27 H46 3.0736 no .
C28 H5 2.4675 no .
C28 H30 3.2135 no .
C29 H5 2.5153 no .
C29 H31 3.2147 no .
C31 H6 2.4792 no .
C31 H29 3.2132 no .
C32 H6 2.4567 no .
C32 H30 3.2232 no .
C33 H35 2.7142 no .
C33 H39 2.5947 no .
C34 H5 3.0831 no .
C34 H36 3.2242 no .
C34 H38 3.2495 no .
C35 H5 3.3690 no .
C35 H33A 3.2591 no .
C35 H33B 3.0015 no .
C35 H37 3.2246 no .
C35 H39 3.2289 no .
C36 H38 3.2382 no .
C37 H35 3.2263 no .
C37 H39 3.2360 no .
C38 H36 3.2318 no .
C39 H33A 2.5345 no .
C39 H33B 2.8388 no .
C39 H35 3.2268 no .
C39 H37 3.2423 no .
C40 H42 2.6456 no .
C40 H46 2.6989 no .
C41 H6 2.9047 no .
C41 H43 3.2339 no .
C41 H45 3.2640 no .
C42 H40A 2.6755 no .
C42 H40B 2.7776 no .
C42 H44 3.2456 no .
C42 H46 3.2245 no .
C43 H45 3.2003 no .
C44 H42 3.2449 no .
C44 H46 3.2313 no .
C45 H43 3.1900 no .
C46 H6 3.0676 no .
C46 H40A 3.1982 no .
C46 H40B 3.0939 no .
C46 H42 3.2248 no .
C46 H44 3.2459 no .
H2 H8 1.9818 no .
H2 H12A 2.6725 no .
H2 H12B 2.1876 no .
H2 H14 2.9689 no .
H3 H10 1.9245 no .
H3 H19A 2.2548 no .
H3 H19B 2.7312 no .
H3 H25 2.5613 no .
H5 H29 2.0159 no .
H5 H33A 2.6607 no .
H5 H33B 2.1982 no .
H5 H35 2.9103 no .
H6 H31 1.9890 no .
H6 H40A 2.7110 no .
H6 H40B 2.2301 no .
H6 H46 2.5875 no .
H8 H9 2.3073 no .
H9 H10 2.3451 no .
H12A H14 3.5616 no .
H12A H18 2.2697 no .
H12B H14 2.6962 no .
H12B H18 3.2670 no .
H14 H15 2.3448 no .
H15 H16 2.2742 no .
H16 H17 2.2875 no .
H17 H18 2.2922 no .
H19A H21 2.8474 no .
H19A H25 3.1871 no .
H19B H21 2.4181 no .
H19B H25 3.5180 no .
H21 H22 2.3030 no .
H22 H23 2.2850 no .
H23 H24 2.2686 no .
H24 H25 2.3259 no .
H29 H30 2.3078 no .
H30 H31 2.3275 no .
H31 H46 3.3458 no .
H33A H35 3.5385 no .
H33A H39 2.3432 no .
H33B H35 3.1362 no .
H33B H39 2.8917 no .
H35 H36 2.2712 no .
H36 H37 2.3303 no .
H37 H38 2.3169 no .
H38 H39 2.3232 no .
H40A H42 2.5608 no .
H40A H46 3.4214 no .
H40B H42 2.7681 no .
H40B H46 3.2852 no .
H42 H43 2.2967 no .
H43 H44 2.3013 no .
H44 H45 2.2873 no .
H45 H46 2.3464 no .
Cl1 H33A 3.1723 no .
Cl1 H33B 3.0659 no .
Cl1 H39 3.0609 no .
Cl1 H42 3.1608 no 1_556
Cl1 H43 3.0313 no 1_556
Cl1 H44 3.0072 no 2_655
Cl1 H48A 2.8721 no 2_666
Cl2 H3 2.2764 no 2_756
Cl2 H5 2.2654 no 1_655
Cl2 H8 3.4133 no .
Cl2 H9 2.6005 no .
Cl2 H10 2.5554 no 2_756
Cl2 H19A 3.4981 no 2_756
Cl2 H25 3.0950 no 2_756
Cl2 H29 2.5968 no 1_655
Cl2 H33B 3.2095 no 1_655
Cl2 H40B 2.8213 no 2_655
Cl3 H12A 3.4695 no .
Cl3 H12B 2.8275 no .
Cl3 H21 3.1132 no 1_554
Cl3 H22 3.3768 no 1_554
Cl4 H2 2.2855 no 1_455
Cl4 H5 3.2732 no .
Cl4 H6 2.2695 no 2_555
Cl4 H8 2.8098 no 1_455
Cl4 H12B 3.1552 no 1_455
Cl4 H14 3.1388 no 1_455
Cl4 H29 3.4366 no .
Cl4 H31 2.6155 no 2_555
Cl4 H35 2.8216 no .
Cl4 H40B 3.3606 no 2_555
Cl4 H46 3.3637 no 2_555
Cl5 H17 3.5226 no .
Cl5 H18 3.4678 no .
Cl5 H38 3.4538 no .
Cl5 H48B 3.1615 no 1_455
Cl5 H49B 3.0609 no 1_455
Cl6 H36 3.2661 no 1_655
Cl6 H37 2.9186 no 1_655
Cl7 H24 3.2854 no 2_766
Cl7 H40A 3.4094 no 2_665
Cl7 H42 3.4071 no 2_665
Cl7 H49B 3.5621 no .
Cl8 H25 3.1701 no 2_766
Cl8 H47B 3.4803 no 1_655
Cl39 H17 3.2692 no 1_655
S1 H33A 3.3492 no .
S1 H39 3.0755 no .
S2 H47B 3.0110 no 2_666
S3 H12A 2.8626 no .
S3 H18 3.1081 no .
S4 H21 3.1887 no 1_554
O1 H37 2.8319 no 2_566
O1 H38 3.0230 no .
O1 H38 2.8057 no 2_566
O1 H39 3.1632 no .
O1 H48A 3.0997 no 2_666
O1 H48B 3.4531 no 1_455
O1 H48B 3.3412 no 2_666
O2 H37 3.0318 no 1_655
O2 H47B 3.2216 no 2_666
O3 H15 2.9776 no 2_665
O3 H16 2.4988 no 2_665
O3 H17 3.3596 no .
O3 H18 3.4791 no .
O3 H21 3.5809 no 1_554
O3 H22 3.1707 no 1_554
O4 H14 2.9428 no 1_455
O4 H15 2.8759 no 1_455
O4 H23 2.5752 no 1_454
N2 H35 3.2321 no 1_655
N2 H36 3.1455 no 1_655
N2 H45 3.2923 no 2_655
N2 H46 3.3029 no 2_655
N3 H43 3.3915 no 1_556
N3 H44 3.4199 no 1_556
N5 H45 2.9342 no 2_655
C1 H37 3.4037 no 2_566
C1 H39 3.0618 no .
C1 H48A 3.2517 no 2_666
C2 H47B 3.3769 no 2_666
C3 H35 3.5643 no 1_655
C3 H36 3.1055 no 1_655
C3 H45 3.5225 no 2_655
C4 H43 3.1655 no 1_556
C4 H47B 3.4844 no 2_666
C5 H35 3.5149 no 1_655
C6 H35 3.1894 no 1_655
C9 H43 3.2541 no 1_556
C10 H45 3.3596 no 2_655
C10 H46 3.4756 no 2_655
C11 H36 3.3598 no 1_655
C12 H22 3.3897 no 1_554
C12 H36 3.0118 no 1_655
C13 H36 3.5504 no 1_655
C14 H16 3.2338 no 2_665
C14 H47A 3.4159 no .
C15 H16 3.5077 no 2_665
C15 H47A 3.0049 no .
C17 H29 3.4893 no 2_656
C18 H29 3.5377 no 2_656
C18 H30 3.2185 no 2_656
C18 H47A 3.3171 no 2_666
C18 H47B 3.4181 no 2_666
C19 H30 3.2635 no 2_656
C19 H47A 3.3536 no 2_666
C20 H16 3.1932 no 2_666
C20 H17 3.5999 no 2_666
C20 H30 3.2577 no 2_656
C20 H47A 3.2597 no 2_666
C21 H17 3.2090 no 2_666
C21 H30 3.2947 no 2_656
C21 H47A 3.0228 no 2_666
C22 H30 3.2095 no 2_656
C22 H47A 2.9748 no 2_666
C22 H47B 3.5138 no 2_666
C23 H29 3.5914 no 2_656
C23 H30 3.1946 no 2_656
C23 H47A 3.1239 no 2_666
C23 H47B 3.1316 no 2_666
C24 H16 3.5179 no 2_665
C24 H18 3.5165 no .
C24 H21 3.4030 no 1_554
C24 H22 3.4307 no 1_554
C25 H23 3.2377 no 1_454
C26 H45 3.1604 no 2_655
C29 H6 3.4937 no 2_555
C29 H19A 3.3291 no 2_656
C30 H6 3.4658 no 2_555
C33 H44 3.4035 no 2_655
C33 H45 3.0817 no 2_655
C34 H48A 3.4728 no 2_666
C35 H2 3.4695 no 1_455
C35 H8 3.4295 no 1_455
C35 H49A 3.3804 no 1_455
C36 H14 3.5260 no 1_455
C36 H49A 2.8334 no 1_455
C37 H49A 2.6854 no 1_455
C37 H49B 3.2266 no 1_455
C38 H48A 3.1367 no 2_666
C38 H48B 3.2343 no 2_666
C38 H49A 3.0492 no 1_455
C38 H49B 3.0298 no 1_455
C39 H48A 2.8262 no 2_666
C39 H48B 3.5774 no 2_666
C39 H49A 3.5300 no 1_455
C40 H8 3.5189 no 2_655
C41 H8 3.1823 no 2_655
C41 H19B 3.4552 no 1_554
C42 H8 3.5999 no 2_655
C42 H9 3.4386 no 2_655
C42 H19B 3.3277 no 1_554
C43 H3 3.5334 no 1_554
C43 H19A 3.5684 no 1_554
C43 H19B 3.4627 no 1_554
C43 H43 3.3370 no 2_654
C44 H3 3.2489 no 1_554
C44 H19A 3.2079 no 1_554
C44 H33A 3.5942 no 2_655
C44 H43 3.5373 no 2_654
C45 H2 3.5137 no 2_655
C45 H12A 3.5043 no 2_655
C45 H19A 3.0191 no 1_554
C45 H33A 3.2991 no 2_655
C46 H2 3.1783 no 2_655
C46 H8 3.3099 no 2_655
C46 H12B 3.5273 no 2_655
C46 H19A 3.2516 no 1_554
C47 H17 3.3832 no .
C49 H37 3.4463 no 1_655
H2 Cl4 2.2855 no 1_655
H2 C35 3.4695 no 1_655
H2 C45 3.5137 no 2_655
H2 C46 3.1783 no 2_655
H2 H35 2.7329 no 1_655
H2 H36 3.2517 no 1_655
H2 H45 3.5729 no 2_655
H2 H46 3.0249 no 2_655
H3 Cl2 2.2764 no 2_756
H3 C43 3.5334 no 1_556
H3 C44 3.2489 no 1_556
H3 H29 3.5088 no 2_656
H3 H43 3.5710 no 1_556
H3 H44 3.1104 no 1_556
H5 Cl2 2.2654 no 1_455
H5 Cl4 3.2732 no .
H5 H8 3.5558 no 1_455
H5 H45 3.2178 no 2_655
H6 Cl4 2.2695 no 2_555
H6 C29 3.4937 no 2_555
H6 C30 3.4658 no 2_555
H6 H29 3.5014 no 2_555
H6 H30 3.4815 no 2_555
H8 Cl2 3.4133 no .
H8 Cl4 2.8098 no 1_655
H8 C35 3.4295 no 1_655
H8 C40 3.5189 no 2_655
H8 C41 3.1823 no 2_655
H8 C42 3.5999 no 2_655
H8 C46 3.3099 no 2_655
H8 H5 3.5558 no 1_655
H8 H35 2.7487 no 1_655
H8 H40B 3.0298 no 2_655
H8 H46 3.5680 no 2_655
H9 Cl2 2.6005 no .
H9 C42 3.4386 no 2_655
H9 H10 3.5236 no 2_756
H9 H40B 3.2496 no 2_655
H9 H42 3.3214 no 2_655
H10 Cl2 2.5554 no 2_756
H10 H9 3.5236 no 2_756
H10 H44 3.1675 no 1_556
H12A Cl3 3.4695 no .
H12A S3 2.8626 no .
H12A C45 3.5043 no 2_655
H12A H33A 3.0589 no .
H12A H45 2.8724 no 2_655
H12A H46 3.5983 no 2_655
H12B Cl3 2.8275 no .
H12B Cl4 3.1552 no 1_655
H12B C46 3.5273 no 2_655
H12B H45 3.3527 no 2_655
H12B H46 2.9412 no 2_655
H14 Cl4 3.1388 no 1_655
H14 O4 2.9428 no 1_655
H14 C36 3.5260 no 1_655
H14 H22 3.5322 no 1_554
H14 H35 3.2304 no 1_655
H14 H36 2.9425 no 1_655
H15 O3 2.9776 no 2_665
H15 O4 2.8759 no 1_655
H15 H23 3.4396 no 1_554
H15 H49A 3.2700 no .
H16 O3 2.4988 no 2_665
H16 C14 3.2338 no 2_665
H16 C15 3.5077 no 2_665
H16 C20 3.1932 no 2_666
H16 C24 3.5179 no 2_665
H16 H16 3.1910 no 2_665
H16 H22 2.8032 no 2_666
H16 H47A 3.4312 no .
H17 Cl5 3.5226 no .
H17 Cl39 3.2692 no 1_455
H17 O3 3.3596 no .
H17 C20 3.5999 no 2_666
H17 C21 3.2090 no 2_666
H17 C47 3.3832 no .
H17 H23 2.8553 no 2_666
H17 H47A 2.7011 no .
H18 Cl5 3.4678 no .
H18 S3 3.1081 no .
H18 O3 3.4791 no .
H18 C24 3.5165 no .
H19A Cl2 3.4981 no 2_756
H19A C29 3.3291 no 2_656
H19A C43 3.5684 no 1_556
H19A C44 3.2079 no 1_556
H19A C45 3.0191 no 1_556
H19A C46 3.2516 no 1_556
H19A H29 2.8387 no 2_656
H19A H44 3.5832 no 1_556
H19A H45 3.2852 no 1_556
H19B C41 3.4552 no 1_556
H19B C42 3.3277 no 1_556
H19B C43 3.4627 no 1_556
H21 Cl3 3.1132 no 1_556
H21 S4 3.1887 no 1_556
H21 O3 3.5809 no 1_556
H21 C24 3.4030 no 1_556
H22 Cl3 3.3768 no 1_556
H22 O3 3.1707 no 1_556
H22 C12 3.3897 no 1_556
H22 C24 3.4307 no 1_556
H22 H14 3.5322 no 1_556
H22 H16 2.8032 no 2_666
H23 O4 2.5752 no 1_656
H23 C25 3.2377 no 1_656
H23 H15 3.4396 no 1_556
H23 H17 2.8553 no 2_666
H23 H47A 3.4167 no 2_666
H24 Cl7 3.2854 no 2_766
H24 H40A 3.0887 no 1_656
H24 H47A 3.3940 no 2_666
H25 Cl2 3.0950 no 2_756
H25 Cl8 3.1701 no 2_766
H25 H29 3.5616 no 2_656
H25 H40A 3.5757 no 1_656
H25 H40B 3.4076 no 1_656
H25 H47A 3.5954 no 2_666
H25 H47B 3.2128 no 2_666
H29 Cl2 2.5968 no 1_455
H29 Cl4 3.4366 no .
H29 C17 3.4893 no 2_656
H29 C18 3.5377 no 2_656
H29 C23 3.5914 no 2_656
H29 H3 3.5088 no 2_656
H29 H6 3.5014 no 2_555
H29 H19A 2.8387 no 2_656
H29 H25 3.5616 no 2_656
H29 H40B 3.3834 no 2_555
H30 C18 3.2185 no 2_656
H30 C19 3.2635 no 2_656
H30 C20 3.2577 no 2_656
H30 C21 3.2947 no 2_656
H30 C22 3.2095 no 2_656
H30 C23 3.1946 no 2_656
H30 H6 3.4815 no 2_555
H31 Cl4 2.6155 no 2_555
H33A Cl1 3.1723 no .
H33A S1 3.3492 no .
H33A C44 3.5942 no 2_655
H33A C45 3.2991 no 2_655
H33A H12A 3.0589 no .
H33A H44 3.1508 no 2_655
H33A H45 2.5446 no 2_655
H33B Cl1 3.0659 no .
H33B Cl2 3.2095 no 1_455
H33B H44 2.8999 no 2_655
H33B H45 3.2591 no 2_655
H33B H48A 3.5226 no 2_666
H35 Cl4 2.8216 no .
H35 N2 3.2321 no 1_455
H35 C3 3.5643 no 1_455
H35 C5 3.5149 no 1_455
H35 C6 3.1894 no 1_455
H35 H2 2.7329 no 1_455
H35 H8 2.7487 no 1_455
H35 H14 3.2304 no 1_455
H36 Cl6 3.2661 no 1_455
H36 N2 3.1455 no 1_455
H36 C3 3.1055 no 1_455
H36 C11 3.3598 no 1_455
H36 C12 3.0118 no 1_455
H36 C13 3.5504 no 1_455
H36 H2 3.2517 no 1_455
H36 H14 2.9425 no 1_455
H36 H49A 3.1087 no 1_455
H37 Cl6 2.9186 no 1_455
H37 O1 2.8319 no 2_566
H37 O2 3.0318 no 1_455
H37 C1 3.4037 no 2_566
H37 C49 3.4463 no 1_455
H37 H49A 2.9495 no 1_455
H37 H49B 3.3916 no 1_455
H38 Cl5 3.4538 no .
H38 O1 3.0230 no .
H38 O1 2.8057 no 2_566
H38 H48A 3.2231 no 2_666
H38 H48B 3.4179 no 1_455
H38 H48B 3.1097 no 2_666
H38 H49A 3.4688 no 1_455
H38 H49B 3.0396 no 1_455
H39 Cl1 3.0609 no .
H39 S1 3.0755 no .
H39 O1 3.1632 no .
H39 C1 3.0618 no .
H39 H48A 2.7298 no 2_666
H40A Cl7 3.4094 no 2_665
H40A H24 3.0887 no 1_454
H40A H25 3.5757 no 1_454
H40B Cl2 2.8213 no 2_655
H40B Cl4 3.3606 no 2_555
H40B H8 3.0298 no 2_655
H40B H9 3.2496 no 2_655
H40B H25 3.4076 no 1_454
H40B H29 3.3834 no 2_555
H42 Cl1 3.1608 no 1_554
H42 Cl7 3.4071 no 2_665
H42 H9 3.3214 no 2_655
H43 Cl1 3.0313 no 1_554
H43 N3 3.3915 no 1_554
H43 C4 3.1655 no 1_554
H43 C9 3.2541 no 1_554
H43 C43 3.3370 no 2_654
H43 C44 3.5373 no 2_654
H43 H3 3.5710 no 1_554
H43 H43 2.7298 no 2_654
H43 H44 3.1286 no 2_654
H44 Cl1 3.0072 no 2_655
H44 N3 3.4199 no 1_554
H44 C33 3.4035 no 2_655
H44 H3 3.1104 no 1_554
H44 H10 3.1675 no 1_554
H44 H19A 3.5832 no 1_554
H44 H33A 3.1508 no 2_655
H44 H33B 2.8999 no 2_655
H44 H43 3.1286 no 2_654
H45 N2 3.2923 no 2_655
H45 N5 2.9342 no 2_655
H45 C3 3.5225 no 2_655
H45 C10 3.3596 no 2_655
H45 C26 3.1604 no 2_655
H45 C33 3.0817 no 2_655
H45 H2 3.5729 no 2_655
H45 H5 3.2178 no 2_655
H45 H12A 2.8724 no 2_655
H45 H12B 3.3527 no 2_655
H45 H19A 3.2852 no 1_554
H45 H33A 2.5446 no 2_655
H45 H33B 3.2591 no 2_655
H46 Cl4 3.3637 no 2_555
H46 N2 3.3029 no 2_655
H46 C10 3.4756 no 2_655
H46 H2 3.0249 no 2_655
H46 H8 3.5680 no 2_655
H46 H12A 3.5983 no 2_655
H46 H12B 2.9412 no 2_655
H47A C14 3.4159 no .
H47A C15 3.0049 no .
H47A C18 3.3171 no 2_666
H47A C19 3.3536 no 2_666
H47A C20 3.2597 no 2_666
H47A C21 3.0228 no 2_666
H47A C22 2.9748 no 2_666
H47A C23 3.1239 no 2_666
H47A H16 3.4312 no .
H47A H17 2.7011 no .
H47A H23 3.4167 no 2_666
H47A H24 3.3940 no 2_666
H47A H25 3.5954 no 2_666
H47B Cl8 3.4803 no 1_455
H47B S2 3.0110 no 2_666
H47B O2 3.2216 no 2_666
H47B C2 3.3769 no 2_666
H47B C4 3.4844 no 2_666
H47B C18 3.4181 no 2_666
H47B C22 3.5138 no 2_666
H47B C23 3.1316 no 2_666
H47B H25 3.2128 no 2_666
H47B H48B 3.5561 no 1_455
H48A Cl1 2.8721 no 2_666
H48A O1 3.0997 no 2_666
H48A C1 3.2517 no 2_666
H48A C34 3.4728 no 2_666
H48A C38 3.1367 no 2_666
H48A C39 2.8262 no 2_666
H48A H33B 3.5226 no 2_666
H48A H38 3.2231 no 2_666
H48A H39 2.7298 no 2_666
H48B Cl5 3.1615 no 1_655
H48B O1 3.4531 no 1_655
H48B O1 3.3412 no 2_666
H48B C38 3.2343 no 2_666
H48B C39 3.5774 no 2_666
H48B H38 3.4179 no 1_655
H48B H38 3.1097 no 2_666
H48B H47B 3.5561 no 1_655
H49A C35 3.3804 no 1_655
H49A C36 2.8334 no 1_655
H49A C37 2.6854 no 1_655
H49A C38 3.0492 no 1_655
H49A C39 3.5300 no 1_655
H49A H15 3.2700 no .
H49A H36 3.1087 no 1_655
H49A H37 2.9495 no 1_655
H49A H38 3.4688 no 1_655
H49B Cl5 3.0609 no 1_655
H49B Cl7 3.5621 no .
H49B C37 3.2266 no 1_655
H49B C38 3.0298 no 1_655
H49B H37 3.3916 no 1_655
H49B H38 3.0396 no 1_655

loop_
_geom_hbond_atom_site_label_D
_geom_hbond_atom_site_label_H
_geom_hbond_atom_site_label_A
_geom_hbond_site_symmetry_A
_geom_hbond_distance_DA
_geom_hbond_distance_DH
_geom_hbond_distance_HA
_geom_hbond_angle_DHA
_geom_hbond_publ_flag
N2 H2 Cl4 1_655 3.072(7) 0.860 2.285 152.1 no
N3 H3 Cl2 2_756 3.087(7) 0.860 2.276 157.1 no
N5 H5 Cl2 1_455 3.075(9) 0.860 2.265 156.9 no
N6 H6 Cl4 2_555 3.063(11) 0.860 2.270 153.4 no

loop_
_geom_torsion_atom_site_label_1
_geom_torsion_atom_site_label_2
_geom_torsion_atom_site_label_3
_geom_torsion_atom_site_label_4
_geom_torsion
_geom_torsion_publ_flag
Cl1 Ru1 S1 C3 -88.44(12) no
Cl1 Ru1 S2 C4 83.72(12) no
Cl1 Ru1 N1 C5 92.7(5) no
Cl1 Ru1 N1 C9 -85.5(6) no
S1 Ru1 N1 C5 3.7(5) no
S1 Ru1 N1 C9 -174.4(6) no
N1 Ru1 S1 C3 -1.8(3) no
C1 Ru1 S1 C3 -179.1(4) no
C2 Ru1 S1 C3 88.9(3) no
S2 Ru1 N1 C5 -179.0(6) no
S2 Ru1 N1 C9 2.9(5) no
N1 Ru1 S2 C4 -2.9(3) no
C1 Ru1 S2 C4 174.3(4) no
C2 Ru1 S2 C4 -93.7(3) no
C2 Ru1 N1 C5 -87.8(6) no
C2 Ru1 N1 C9 94.1(6) no
Cl3 Ru2 S3 C26 -85.22(16) no
Cl3 Ru2 S4 C27 86.01(18) no
Cl3 Ru2 N4 C28 84.9(5) no
Cl3 Ru2 N4 C32 -86.0(5) no
S3 Ru2 N4 C28 -5.5(5) no
S3 Ru2 N4 C32 -176.4(5) no
N4 Ru2 S3 C26 -0.3(3) no
C24 Ru2 S3 C26 -176.4(5) no
C25 Ru2 S3 C26 92.3(4) no
S4 Ru2 N4 C28 176.1(5) no
S4 Ru2 N4 C32 5.2(5) no
N4 Ru2 S4 C27 1.2(3) no
C24 Ru2 S4 C27 177.3(5) no
C25 Ru2 S4 C27 -91.5(4) no
C25 Ru2 N4 C28 -95.0(6) no
C25 Ru2 N4 C32 94.1(6) no
Ru1 S1 C3 N2 177.0(7) no
Ru1 S1 C3 C5 0.3(7) no
Ru1 S2 C4 N3 -175.5(7) no
Ru1 S2 C4 C9 3.4(7) no
Ru2 S3 C26 N5 -177.2(6) no
Ru2 S3 C26 C28 5.6(7) no
Ru2 S4 C27 N6 172.3(7) no
Ru2 S4 C27 C32 -7.2(7) no
Ru1 N1 C5 C3 -4.4(11) no
Ru1 N1 C5 C6 -179.8(6) no
Ru1 N1 C9 C4 -1.6(11) no
Ru1 N1 C9 C8 176.2(6) no
C5 N1 C9 C4 -179.7(8) no
C5 N1 C9 C8 -1.9(14) no
C9 N1 C5 C3 173.7(8) no
C9 N1 C5 C6 -1.7(13) no
C3 N2 C10 C11 81.3(11) no
C10 N2 C3 S1 -10.0(14) no
C10 N2 C3 C5 166.8(8) no
C4 N3 C17 C18 -93.8(10) no
C17 N3 C4 S2 5.7(14) no
C17 N3 C4 C9 -173.3(8) no
Ru2 N4 C28 C26 10.1(9) no
Ru2 N4 C28 C29 -167.7(5) no
Ru2 N4 C32 C27 -10.8(10) no
Ru2 N4 C32 C31 167.1(5) no
C28 N4 C32 C27 178.2(7) no
C28 N4 C32 C31 -3.9(12) no
C32 N4 C28 C26 -178.9(7) no
C32 N4 C28 C29 3.3(12) no
C26 N5 C33 C34 71.3(12) no
C33 N5 C26 S3 -3.6(12) no
C33 N5 C26 C28 173.7(7) no
C27 N6 C40 C41 92.9(11) no
C40 N6 C27 S4 1.3(13) no
C40 N6 C27 C32 -179.2(7) no
S1 C3 C5 N1 2.4(12) no
S1 C3 C5 C6 177.6(7) no
N2 C3 C5 N1 -174.3(8) no
N2 C3 C5 C6 0.8(14) no
S2 C4 C9 N1 -1.7(12) no
S2 C4 C9 C8 -179.5(7) no
N3 C4 C9 N1 177.2(8) no
N3 C4 C9 C8 -0.6(14) no
N1 C5 C6 C7 2.9(15) no
C3 C5 C6 C7 -172.1(9) no
C5 C6 C7 C8 -0.5(16) no
C6 C7 C8 C9 -2.9(16) no
C7 C8 C9 N1 4.2(15) no
C7 C8 C9 C4 -178.1(9) no
N2 C10 C11 C12 62.7(11) no
N2 C10 C11 C16 -120.7(8) no
C10 C11 C12 C13 179.1(8) no
C10 C11 C16 C15 -176.6(8) no
C12 C11 C16 C15 0.2(16) no
C16 C11 C12 C13 2.5(16) no
C11 C12 C13 C14 -4(2) no
C12 C13 C14 C15 3(3) no
C13 C14 C15 C16 -0(3) no
C14 C15 C16 C11 -1(2) no
N3 C17 C18 C19 161.1(7) no
N3 C17 C18 C23 -22.3(11) no
C17 C18 C19 C20 174.5(8) no
C17 C18 C23 C22 -176.2(8) no
C19 C18 C23 C22 0.4(14) no
C23 C18 C19 C20 -2.2(15) no
C18 C19 C20 C21 5.1(17) no
C19 C20 C21 C22 -6.0(18) no
C20 C21 C22 C23 4.3(18) no
C21 C22 C23 C18 -1.4(17) no
S3 C26 C28 N4 -10.6(11) no
S3 C26 C28 C29 167.1(6) no
N5 C26 C28 N4 172.1(7) no
N5 C26 C28 C29 -10.1(13) no
S4 C27 C32 N4 12.3(11) no
S4 C27 C32 C31 -165.6(6) no
N6 C27 C32 N4 -167.2(8) no
N6 C27 C32 C31 14.9(13) no
N4 C28 C29 C30 -0.6(14) no
C26 C28 C29 C30 -178.1(8) no
C28 C29 C30 C31 -1.6(15) no
C29 C30 C31 C32 1.1(15) no
C30 C31 C32 N4 1.7(14) no
C30 C31 C32 C27 179.5(8) no
N5 C33 C34 C35 26.4(13) no
N5 C33 C34 C39 -154.7(8) no
C33 C34 C35 C36 178.0(8) no
C33 C34 C39 C38 -175.2(8) no
C35 C34 C39 C38 3.8(15) no
C39 C34 C35 C36 -0.9(14) no
C34 C35 C36 C37 -3.6(15) no
C35 C36 C37 C38 5.1(17) no
C36 C37 C38 C39 -2.3(18) no
C37 C38 C39 C34 -2.2(18) no
N6 C40 C41 C42 -171.7(9) no
N6 C40 C41 C46 10.5(15) no
C40 C41 C42 C43 -175.7(10) no
C40 C41 C46 C45 175.1(10) no
C42 C41 C46 C45 -2.7(17) no
C46 C41 C42 C43 2.3(17) no
C41 C42 C43 C44 -0.4(19) no
C42 C43 C44 C45 -1(2) no
C43 C44 C45 C46 1(2) no
C44 C45 C46 C41 1.3(18) no
